data_2004271
loop_
_publ_author_name
'Rudi\~no-Pi\~nera, E.'
'Ju\'arez-Mart\'inez, G.'
'Panneerselvam, K.'
'Soriano-Garc\'ia, M.'
'Anaya, A. L.'
'Garc\'ia-Santana, C.'
'Mata, R.'
'S\'anchez, P.'

_publ_section_title
;
 Xanthyletin
;
_journal_issue 12
_journal_name_full 'Acta Crystallographica Section C'
_journal_page_first 2720
_journal_page_last 2722
_journal_paper_doi 10.1107/S0108270195009309
_journal_volume 51
_journal_year 1995
_chemical_formula_moiety 'C14 H12 O3'
_chemical_formula_sum 'C14 H12 O3'
_chemical_formula_weight 228.24
_chemical_melting_point .13E-128
_chemical_name_common xanthyletin
_chemical_name_systematic
;
8,8-dimethyl-2H,8H-benzo[1,2-b:5,4-b']dipyran-2-one
;
_space_group_IT_number 14
_symmetry_cell_setting monoclinic
_symmetry_space_group_name_Hall '-P 2ybc'
_symmetry_space_group_name_H-M 'P 1 21/c 1'
_audit_creation_method SHELXL
_cell_angle_alpha 90.00
_cell_angle_beta 104.25(1)
_cell_angle_gamma 90.00
_cell_formula_units_Z 4
_cell_length_a 8.830(1)
_cell_length_b 11.658(2)
_cell_length_c 11.492(2)
_cell_measurement_reflns_used 25
_cell_measurement_temperature 293(2)
_cell_measurement_theta_max 30
_cell_measurement_theta_min 15
_cell_volume 1146.6(3)
_computing_cell_refinement 'XSCANS (Siemens, 1992)'
_computing_data_collection 'P4 diffractometer software'
_computing_data_reduction 'XSCANS (Siemens, 1992)'
_computing_molecular_graphics 'SHELXTL-Plus (Sheldrick, 1990)'
_computing_publication_material 'SHELXL93 (Sheldrick, 1993)'
_computing_structure_refinement 'SHELXL93 (Sheldrick, 1993)'
_computing_structure_solution 'SHELXS86 (Sheldrick, 1985)'
_diffrn_ambient_temperature 293(2)
_diffrn_measurement_device 'Siemens P4'
_diffrn_measurement_method \q/2\q
_diffrn_radiation_monochromator graphite
_diffrn_radiation_source 'fine-focus sealed tube'
_diffrn_radiation_type CuK\a
_diffrn_radiation_wavelength 1.54178
_diffrn_reflns_av_R_equivalents 0.0231
_diffrn_reflns_av_sigmaI/netI 0.0188
_diffrn_reflns_limit_h_max 9
_diffrn_reflns_limit_h_min -9
_diffrn_reflns_limit_k_max 12
_diffrn_reflns_limit_k_min -1
_diffrn_reflns_limit_l_max 12
_diffrn_reflns_limit_l_min -1
_diffrn_reflns_number 2083
_diffrn_reflns_theta_max 56.61
_diffrn_reflns_theta_min 3.00
_diffrn_standards_decay_% 3
_diffrn_standards_interval_count 100
_diffrn_standards_number 3
_exptl_absorpt_coefficient_mu 0.760
_exptl_absorpt_correction_type none
_exptl_crystal_colour colourless
_exptl_crystal_density_diffrn 1.322
_exptl_crystal_description trigonal
_exptl_crystal_F_000 480
_exptl_crystal_size_max 0.3
_exptl_crystal_size_mid 0.25
_exptl_crystal_size_min 0.2
_refine_diff_density_max 0.137
_refine_diff_density_min -0.202
_refine_ls_extinction_method none
_refine_ls_goodness_of_fit_all 1.129
_refine_ls_goodness_of_fit_obs 1.172
_refine_ls_hydrogen_treatment 'All H atoms were refined isotropically'
_refine_ls_matrix_type full
_refine_ls_number_parameters 202
_refine_ls_number_reflns 1313
_refine_ls_number_restraints 0
_refine_ls_restrained_S_all 1.129
_refine_ls_restrained_S_obs 1.172
_refine_ls_R_factor_all 0.0501
_refine_ls_R_factor_obs 0.0440
_refine_ls_shift/esd_max 0.023
_refine_ls_shift/esd_mean 0.004
_refine_ls_structure_factor_coef Fsqd
_refine_ls_weighting_scheme
;
calc w = 1/[\s^2^(F~o~^2^) + (0.0782P)^2^ + 0.1280P]
where P = (F~o~^2^ + 2F~c~^2^)/3
;
_refine_ls_wR_factor_all 0.1259
_refine_ls_wR_factor_obs 0.1199
_reflns_number_observed 1313
_reflns_number_total 1524
_reflns_observed_criterion >2sigma(I)
_cod_data_source_file ka1139.cif
_cod_data_source_block I
_cod_original_sg_symbol_H-M 'P 21/c'
_cod_database_code 2004271

loop_
_symmetry_equiv_pos_as_xyz
'x, y, z'
'-x, y+1/2, -z+1/2'
'-x, -y, -z'
'x, -y-1/2, z-1/2'

loop_
_atom_site_aniso_label
_atom_site_aniso_U_11
_atom_site_aniso_U_22
_atom_site_aniso_U_33
_atom_site_aniso_U_12
_atom_site_aniso_U_13
_atom_site_aniso_U_23
C1 0.0568(11) 0.0627(13) 0.0573(11) 0.0059(9) 0.0251(10) -0.0030(9)
C2 0.0712(14) 0.0626(13) 0.0761(14) 0.0076(10) 0.0340(11) -0.0094(11)
C3 0.0710(13) 0.0493(12) 0.0764(14) 0.0057(10) 0.0233(11) -0.0029(10)
C4 0.0559(11) 0.0475(11) 0.0503(10) 0.0018(8) 0.0144(8) 0.0017(8)
C5 0.0684(12) 0.0473(11) 0.0559(11) -0.0019(9) 0.0158(10) 0.0066(9)
C6 0.0594(11) 0.0557(11) 0.0442(10) -0.0059(9) 0.0134(8) 0.0044(8)
C7 0.0830(15) 0.0670(15) 0.0524(11) -0.0103(12) 0.0254(10) 0.0080(11)
C8 0.0759(14) 0.081(2) 0.0495(11) -0.0170(12) 0.0307(10) 0.0016(10)
C9 0.0559(11) 0.0775(13) 0.0461(10) -0.0096(10) 0.0247(9) -0.0040(9)
C10 0.0544(10) 0.0533(11) 0.0443(10) -0.0016(8) 0.0180(8) -0.0018(8)
C11 0.0608(12) 0.0451(11) 0.0553(11) 0.0001(9) 0.0250(9) 0.0016(9)
C12 0.0511(10) 0.0511(11) 0.0452(9) 0.0001(8) 0.0175(8) 0.0029(8)
C13 0.072(2) 0.118(2) 0.0525(13) -0.0063(15) 0.0193(11) -0.0009(14)
C14 0.0675(14) 0.089(2) 0.0612(13) -0.0034(12) 0.0327(12) -0.0099(12)
O1 0.0616(8) 0.0526(8) 0.0624(8) 0.0041(6) 0.0341(7) 0.0023(6)
O2 0.0661(9) 0.0610(9) 0.0660(8) -0.0064(6) 0.0379(7) -0.0075(6)
O3 0.0768(10) 0.0756(10) 0.0781(10) 0.0049(8) 0.0465(8) 0.0002(8)

loop_
_atom_site_label
_atom_site_occupancy
_atom_site_fract_x
_atom_site_fract_y
_atom_site_fract_z
_atom_site_U_iso_or_equiv
_atom_site_thermal_displace_type
_atom_site_calc_flag
_atom_site_type_symbol
C1 1 -0.0350(2) 0.2841(2) 0.2747(2) 0.0570(5) Uani d C
C2 1 -0.0234(2) 0.4056(2) 0.2618(2) 0.0672(6) Uani d C
C3 1 0.0559(2) 0.4524(2) 0.1888(2) 0.0647(6) Uani d C
C4 1 0.1361(2) 0.3811(2) 0.1218(2) 0.0510(5) Uani d C
C5 1 0.2252(2) 0.4223(2) 0.0451(2) 0.0571(5) Uani d C
C6 1 0.3077(2) 0.3499(2) -0.0112(2) 0.0530(5) Uani d C
C7 1 0.4013(3) 0.3866(2) -0.0928(2) 0.0660(6) Uani d C
C8 1 0.4972(3) 0.3142(2) -0.1258(2) 0.0662(6) Uani d C
C9 1 0.5192(2) 0.1947(2) -0.0775(2) 0.0577(5) Uani d C
C10 1 0.3000(2) 0.2317(2) 0.0095(2) 0.0497(5) Uani d C
C11 1 0.2094(2) 0.1877(2) 0.0812(2) 0.0519(5) Uani d C
C12 1 0.1299(2) 0.2632(2) 0.1369(2) 0.0481(5) Uani d C
C13 1 0.6517(3) 0.1893(3) 0.0347(2) 0.0800(8) Uani d C
C14 1 0.5421(3) 0.1092(2) -0.1705(2) 0.0698(7) Uani d C
O1 1 0.0444(1) 0.2163(1) 0.2107(1) 0.0556(4) Uani d O
O2 1 0.3760(2) 0.1552(1) -0.0460(1) 0.0606(4) Uani d O
O3 1 -0.1080(2) 0.2337(1) 0.3355(1) 0.0720(5) Uani d O
H2 1 -0.0767(25) 0.4502(21) 0.3133(19) 0.085(7) Uiso d H
H3 1 0.0659(23) 0.5322(22) 0.1787(19) 0.077(7) Uiso d H
H5 1 0.2305(21) 0.5055(19) 0.0340(16) 0.062(5) Uiso d H
H7 1 0.3869(26) 0.4620(21) -0.1188(20) 0.084(7) Uiso d H
H8 1 0.5582(24) 0.3355(19) -0.1779(19) 0.073(6) Uiso d H
H11 1 0.2057(19) 0.1050(18) 0.0931(15) 0.056(5) Uiso d H
H131 1 0.7511(30) 0.2115(22) 0.0156(22) 0.097(8) Uiso d H
H132 1 0.6624(27) 0.1088(23) 0.0686(21) 0.093(8) Uiso d H
H133 1 0.6314(28) 0.2407(21) 0.0953(22) 0.089(8) Uiso d H
H141 1 0.5468(26) 0.0322(21) -0.1365(21) 0.080(7) Uiso d H
H142 1 0.6390(26) 0.1299(18) -0.1941(18) 0.074(6) Uiso d H
H143 1 0.4513(28) 0.1112(21) -0.2426(22) 0.090(7) Uiso d H

loop_
_atom_type_symbol
_atom_type_description
_atom_type_scat_dispersion_real
_atom_type_scat_dispersion_imag
_atom_type_scat_source
C C 0.0181 0.0091 'International Tables Vol C Tables 4.2.6.8 and 6.1.1.4'
H H 0.0000 0.0000 'International Tables Vol C Tables 4.2.6.8 and 6.1.1.4'
O O 0.0492 0.0322 'International Tables Vol C Tables 4.2.6.8 and 6.1.1.4'

loop_
_geom_angle_atom_site_label_1
_geom_angle_atom_site_label_2
_geom_angle_atom_site_label_3
_geom_angle
_geom_angle_publ_flag
O3 C1 O1 116.1(2) yes
O3 C1 C2 127.0(2) yes
O1 C1 C2 116.9(2) yes
C3 C2 C1 122.2(2) yes
C3 C2 H2 124.1(14) no
C1 C2 H2 113.7(14) no
C2 C3 C4 120.4(2) yes
C2 C3 H3 124.0(13) no
C4 C3 H3 115.6(13) no
C12 C4 C5 117.6(2) yes
C12 C4 C3 117.8(2) yes
C5 C4 C3 124.5(2) yes
C6 C5 C4 121.9(2) yes
C6 C5 H5 119.8(12) no
C4 C5 H5 118.2(11) no
C5 C6 C10 118.0(2) yes
C5 C6 C7 124.8(2) yes
C10 C6 C7 117.2(2) yes
C8 C7 C6 120.2(2) yes
C8 C7 H7 124.2(14) no
C6 C7 H7 115.6(14) no
C7 C8 C9 121.7(2) yes
C7 C8 H8 121.9(14) no
C9 C8 H8 116.3(14) no
O2 C9 C8 110.0(2) yes
O2 C9 C14 103.9(2) yes
C8 C9 C14 112.4(2) yes
O2 C9 C13 107.9(2) yes
C8 C9 C13 111.0(2) yes
C14 C9 C13 111.4(2) yes
O2 C10 C11 117.3(2) yes
O2 C10 C6 120.8(2) yes
C11 C10 C6 121.7(2) yes
C10 C11 C12 118.4(2) yes
C10 C11 H11 119.8(10) no
C12 C11 H11 121.8(10) no
O1 C12 C11 116.8(2) yes
O1 C12 C4 120.9(2) yes
C11 C12 C4 122.3(2) yes
C9 C13 H131 109.9(14) no
C9 C13 H132 110.3(14) no
H131 C13 H132 109.(2) no
C9 C13 H133 110.2(15) no
H131 C13 H133 109.(2) no
H132 C13 H133 108.(2) no
C9 C14 H141 108.9(14) no
C9 C14 H142 107.9(12) no
H141 C14 H142 112.3(18) no
C9 C14 H143 110.5(14) no
H141 C14 H143 107.(2) no
H142 C14 H143 109.7(18) no
C12 O1 C1 121.7(2) yes
C10 O2 C9 117.50(10) yes

loop_
_geom_bond_atom_site_label_1
_geom_bond_atom_site_label_2
_geom_bond_distance
_geom_bond_publ_flag
C1 O3 1.213(2) yes
C1 O1 1.382(2) yes
C1 C2 1.430(3) yes
C2 C3 1.335(3) yes
C2 H2 0.99(2) no
C3 C4 1.433(3) yes
C3 H3 0.94(3) no
C4 C12 1.388(3) yes
C4 C5 1.403(3) yes
C5 C6 1.377(3) yes
C5 H5 0.98(2) no
C6 C10 1.403(3) yes
C6 C7 1.458(3) yes
C7 C8 1.316(3) yes
C7 H7 0.93(2) no
C8 C9 1.494(3) yes
C8 H8 0.93(2) no
C9 O2 1.473(2) yes
C9 C14 1.510(3) yes
C9 C13 1.514(3) yes
C10 O2 1.365(2) yes
C10 C11 1.381(2) yes
C11 C12 1.379(2) yes
C11 H11 0.97(2) no
C12 O1 1.380(2) yes
C13 H131 0.99(3) no
C13 H132 1.01(3) no
C13 H133 0.97(3) no
C14 H141 0.98(2) no
C14 H142 0.99(2) no
C14 H143 1.00(2) no

loop_
_geom_torsion_atom_site_label_1
_geom_torsion_atom_site_label_2
_geom_torsion_atom_site_label_3
_geom_torsion_atom_site_label_4
_geom_torsion
_geom_torsion_publ_flag
O3 C1 C2 C3 -177.5(2) no
O1 C1 C2 C3 2.0(3) no
C1 C2 C3 C4 -1.3(3) no
C2 C3 C4 C12 -0.8(3) no
C2 C3 C4 C5 -178.5(2) no
C12 C4 C5 C6 -1.8(3) no
C3 C4 C5 C6 175.8(2) no
C4 C5 C6 C10 0.4(3) no
C4 C5 C6 C7 179.4(2) no
C5 C6 C7 C8 168.2(2) no
C10 C6 C7 C8 -12.8(3) no
C6 C7 C8 C9 -2.8(3) no
C7 C8 C9 O2 28.6(3) no
C7 C8 C9 C14 143.8(2) no
C7 C8 C9 C13 -90.7(3) no
C5 C6 C10 O2 178.3(2) no
C7 C6 C10 O2 -0.7(3) no
C5 C6 C10 C11 1.8(3) no
C7 C6 C10 C11 -177.3(2) no
O2 C10 C11 C12 -179.14(15) no
C6 C10 C11 C12 -2.5(3) no
C10 C11 C12 O1 -178.08(15) no
C10 C11 C12 C4 1.0(3) no
C5 C4 C12 O1 -179.85(15) no
C3 C4 C12 O1 2.3(3) no
C5 C4 C12 C11 1.1(3) no
C3 C4 C12 C11 -176.7(2) no
C11 C12 O1 C1 177.5(2) no
C4 C12 O1 C1 -1.6(3) no
O3 C1 O1 C12 179.1(2) no
C2 C1 O1 C12 -0.5(3) no
C11 C10 O2 C9 -154.3(2) no
C6 C10 O2 C9 29.1(2) no
C8 C9 O2 C10 -41.2(2) no
C14 C9 O2 C10 -161.7(2) no
C13 C9 O2 C10 80.0(2) no

loop_
_cod_related_entry_id
_cod_related_entry_database
_cod_related_entry_code
1 ChemSpider 58687
